data_7153796
loop_
_publ_author_name
'Ramachary, Dhevalapally B.'
'Shruthi, Kodambahalli S.'

_publ_section_title
;
 Asymmetric synthesis of tetrahydroquinolines through supramolecular
 organocatalysis.
;
_journal_issue 25
_journal_name_full 'Organic &amp; biomolecular chemistry'
_journal_page_first 4300
_journal_page_last 4304
_journal_paper_doi 10.1039/c4ob00570h
_journal_volume 12
_journal_year 2014
_chemical_absolute_configuration ad
_chemical_formula_sum 'C11 H13 F N2 O2'
_chemical_formula_weight 224.23
_chemical_name_systematic
; 
 ? 
;
_space_group_IT_number 19
_symmetry_cell_setting orthorhombic
_symmetry_space_group_name_Hall 'P 2ac 2ab'
_symmetry_space_group_name_H-M 'P 21 21 21'
_atom_sites_solution_hydrogens geom
_atom_sites_solution_primary direct
_atom_sites_solution_secondary difmap
_audit_creation_method SHELXL-97
_cell_angle_alpha 90.00
_cell_angle_beta 90.00
_cell_angle_gamma 90.00
_cell_formula_units_Z 4
_cell_length_a 8.1246(3)
_cell_length_b 9.2109(3)
_cell_length_c 14.8139(5)
_cell_measurement_temperature 293(2)
_cell_volume 1108.60(7)
_computing_structure_refinement 'SHELXL-97 (Sheldrick, 1997)'
_computing_structure_solution 'SHELXS-97 (Sheldrick, 1990)'
_diffrn_ambient_temperature 293(2)
_diffrn_measured_fraction_theta_full 0.997
_diffrn_measured_fraction_theta_max 0.997
_diffrn_radiation_monochromator graphite
_diffrn_radiation_source 'fine-focus sealed tube'
_diffrn_radiation_type CuK\a
_diffrn_radiation_wavelength 1.54184
_diffrn_reflns_av_R_equivalents 0.0077
_diffrn_reflns_av_sigmaI/netI 0.0146
_diffrn_reflns_limit_h_max 6
_diffrn_reflns_limit_h_min -9
_diffrn_reflns_limit_k_max 9
_diffrn_reflns_limit_k_min -11
_diffrn_reflns_limit_l_max 17
_diffrn_reflns_limit_l_min -16
_diffrn_reflns_number 2419
_diffrn_reflns_theta_full 67.00
_diffrn_reflns_theta_max 67.00
_diffrn_reflns_theta_min 5.66
_exptl_absorpt_coefficient_mu 0.884
_exptl_absorpt_correction_T_max 0.8571
_exptl_absorpt_correction_T_min 0.7300
_exptl_absorpt_correction_type multi-scan
_exptl_absorpt_process_details
;
CrysAlisPro, Agilent Technologies,
Version 1.171.35.19 (release 27-10-2011 CrysAlis171 .NET)
(compiled Oct 27 2011,15:02:11)
Empirical absorption correction using spherical harmonics,
 implemented in SCALE3 ABSPACK scaling algorithm.
;
_exptl_crystal_density_diffrn 1.344
_exptl_crystal_density_method 'not measured'
_exptl_crystal_F_000 472
_exptl_crystal_size_max 0.38
_exptl_crystal_size_mid 0.28
_exptl_crystal_size_min 0.18
_refine_diff_density_max 0.260
_refine_diff_density_min -0.255
_refine_diff_density_rms 0.039
_refine_ls_abs_structure_details 'Flack H D (1983), Acta Cryst. A39, 876-881'
_refine_ls_abs_structure_Flack -0.1(4)
_refine_ls_extinction_method none
_refine_ls_goodness_of_fit_ref 1.032
_refine_ls_hydrogen_treatment mixed
_refine_ls_matrix_type full
_refine_ls_number_parameters 146
_refine_ls_number_reflns 1629
_refine_ls_number_restraints 0
_refine_ls_restrained_S_all 1.032
_refine_ls_R_factor_all 0.0497
_refine_ls_R_factor_gt 0.0467
_refine_ls_shift/su_max 0.000
_refine_ls_shift/su_mean 0.000
_refine_ls_structure_factor_coef Fsqd
_refine_ls_weighting_details 'calc w=1/[\s^2^(Fo^2^)+(0.0760P)^2^+0.3328P] where P=(Fo^2^+2Fc^2^)/3'
_refine_ls_weighting_scheme calc
_refine_ls_wR_factor_gt 0.1298
_refine_ls_wR_factor_ref 0.1340
_reflns_number_gt 1520
_reflns_number_total 1629
_reflns_threshold_expression >2sigma(I)
_cod_data_source_file c4ob00570h4.cif
_cod_data_source_block test1
_cod_depositor_comments 'Adding full bibliography for 7153796.cif.'
_cod_original_cell_volume 1108.59(6)
_cod_database_code 7153796

loop_
_symmetry_equiv_pos_as_xyz
'x, y, z'
'-x+1/2, -y, z+1/2'
'x+1/2, -y+1/2, -z'
'-x, y+1/2, -z+1/2'

loop_
_atom_site_label
_atom_site_type_symbol
_atom_site_fract_x
_atom_site_fract_y
_atom_site_fract_z
_atom_site_U_iso_or_equiv
_atom_site_adp_type
_atom_site_occupancy
_atom_site_symmetry_multiplicity
_atom_site_calc_flag
_atom_site_refinement_flags
C1 C 0.8706(4) 0.3254(3) -0.18792(18) 0.0546(7) Uani 1 1 d .
C2 C 0.8792(4) 0.1804(3) -0.17059(17) 0.0532(7) Uani 1 1 d .
H2 H 0.9003 0.1150 -0.2170 0.064 Uiso 1 1 calc R
C3 C 0.8559(3) 0.1307(3) -0.08237(16) 0.0454(6) Uani 1 1 d .
C4 C 0.8270(3) 0.2320(3) -0.01271(16) 0.0430(6) Uani 1 1 d .
C5 C 0.8191(4) 0.3772(3) -0.03549(19) 0.0555(7) Uani 1 1 d .
H5 H 0.7984 0.4445 0.0099 0.067 Uiso 1 1 calc R
C6 C 0.8405(4) 0.4271(3) -0.1228(2) 0.0603(7) Uani 1 1 d .
H6 H 0.8347 0.5255 -0.1365 0.072 Uiso 1 1 calc R
C8 C 0.7756(4) -0.0686(3) 0.01657(18) 0.0589(7) Uani 1 1 d .
H8 H 0.6570 -0.0528 0.0095 0.071 Uiso 1 1 calc R
C9 C 0.8347(4) 0.0186(3) 0.09416(18) 0.0618(8) Uani 1 1 d .
H9A H 0.9523 0.0042 0.1009 0.074 Uiso 1 1 calc R
H9B H 0.7818 -0.0161 0.1488 0.074 Uiso 1 1 calc R
C10 C 0.8003(3) 0.1803(3) 0.08380(16) 0.0444(6) Uani 1 1 d .
H10 H 0.6852 0.1982 0.1001 0.053 Uiso 1 1 calc R
C11 C 0.9101(4) 0.2668(4) 0.14801(18) 0.0646(8) Uani 1 1 d .
H11A H 1.0246 0.2538 0.1315 0.077 Uiso 1 1 calc R
H11B H 0.8840 0.3693 0.1436 0.077 Uiso 1 1 calc R
C12 C 0.8071(6) -0.2305(3) 0.0262(2) 0.0791(11) Uani 1 1 d .
H12A H 0.9235 -0.2477 0.0300 0.119 Uiso 1 1 calc R
H12B H 0.7631 -0.2805 -0.0252 0.119 Uiso 1 1 calc R
H12C H 0.7547 -0.2655 0.0801 0.119 Uiso 1 1 calc R
F1 F 0.8926(3) 0.3716(2) -0.27434(10) 0.0784(6) Uani 1 1 d .
N1 N 0.8830(4) 0.2155(4) 0.24254(17) 0.0706(8) Uani 1 1 d .
N2 N 0.8592(4) -0.0157(2) -0.06388(14) 0.0602(7) Uani 1 1 d .
H2A H 0.9097 -0.0748 -0.0992 0.072 Uiso 1 1 calc R
O1 O 0.9905(5) 0.1463(6) 0.27876(19) 0.1464(19) Uani 1 1 d .
O2 O 0.7519(4) 0.2367(3) 0.27633(16) 0.0920(9) Uani 1 1 d .

loop_
_atom_site_aniso_label
_atom_site_aniso_U_11
_atom_site_aniso_U_22
_atom_site_aniso_U_33
_atom_site_aniso_U_23
_atom_site_aniso_U_13
_atom_site_aniso_U_12
C1 0.0519(15) 0.0672(17) 0.0446(12) 0.0119(12) -0.0028(12) -0.0087(14)
C2 0.0589(16) 0.0602(16) 0.0404(12) -0.0057(12) 0.0000(12) -0.0032(14)
C3 0.0455(13) 0.0490(13) 0.0416(11) -0.0022(11) 0.0017(11) -0.0004(11)
C4 0.0417(13) 0.0467(13) 0.0407(12) -0.0033(11) -0.0014(10) -0.0011(10)
C5 0.0671(18) 0.0470(14) 0.0522(13) -0.0055(12) 0.0007(14) 0.0017(14)
C6 0.0691(19) 0.0484(14) 0.0635(16) 0.0090(14) -0.0037(15) -0.0037(14)
C8 0.0755(18) 0.0461(14) 0.0551(15) 0.0004(12) 0.0068(14) -0.0019(14)
C9 0.083(2) 0.0583(16) 0.0440(13) 0.0008(12) 0.0065(14) 0.0043(15)
C10 0.0445(13) 0.0496(13) 0.0391(12) -0.0060(10) 0.0041(11) 0.0001(11)
C11 0.073(2) 0.0769(19) 0.0439(14) -0.0067(13) 0.0018(14) -0.0206(17)
C12 0.122(3) 0.0467(15) 0.0692(18) 0.0034(15) 0.003(2) 0.0037(18)
F1 0.0963(14) 0.0893(12) 0.0494(9) 0.0220(9) 0.0017(9) -0.0136(12)
N1 0.0739(17) 0.095(2) 0.0430(12) -0.0082(13) -0.0039(14) -0.0157(16)
N2 0.0945(19) 0.0443(11) 0.0418(10) -0.0071(9) 0.0128(12) 0.0039(12)
O1 0.100(2) 0.267(6) 0.0721(18) 0.037(3) -0.0219(17) 0.017(3)
O2 0.112(2) 0.103(2) 0.0615(14) 0.0021(13) 0.0285(14) 0.0168(18)

loop_
_atom_type_symbol
_atom_type_description
_atom_type_scat_dispersion_real
_atom_type_scat_dispersion_imag
_atom_type_scat_source
C C 0.0181 0.0091 'International Tables Vol C Tables 4.2.6.8 and 6.1.1.4'
H H 0.0000 0.0000 'International Tables Vol C Tables 4.2.6.8 and 6.1.1.4'
N N 0.0311 0.0180 'International Tables Vol C Tables 4.2.6.8 and 6.1.1.4'
O O 0.0492 0.0322 'International Tables Vol C Tables 4.2.6.8 and 6.1.1.4'
F F 0.0727 0.0534 'International Tables Vol C Tables 4.2.6.8 and 6.1.1.4'

loop_
_geom_angle_atom_site_label_1
_geom_angle_atom_site_label_2
_geom_angle_atom_site_label_3
_geom_angle
F1 C1 C2 118.5(3)
F1 C1 C6 118.3(3)
C2 C1 C6 123.2(3)
C1 C2 C3 119.4(3)
C1 C2 H2 120.3
C3 C2 H2 120.3
N2 C3 C2 120.3(2)
N2 C3 C4 120.4(2)
C2 C3 C4 119.3(2)
C5 C4 C3 118.0(2)
C5 C4 C10 121.7(2)
C3 C4 C10 120.3(2)
C4 C5 C6 123.0(3)
C4 C5 H5 118.5
C6 C5 H5 118.5
C1 C6 C5 117.0(3)
C1 C6 H6 121.5
C5 C6 H6 121.5
N2 C8 C9 107.6(2)
N2 C8 C12 109.1(3)
C9 C8 C12 113.8(3)
N2 C8 H8 108.7
C9 C8 H8 108.7
C12 C8 H8 108.7
C8 C9 C10 113.1(2)
C8 C9 H9A 109.0
C10 C9 H9A 109.0
C8 C9 H9B 109.0
C10 C9 H9B 109.0
H9A C9 H9B 107.8
C4 C10 C9 112.0(2)
C4 C10 C11 109.8(2)
C9 C10 C11 109.9(2)
C4 C10 H10 108.4
C9 C10 H10 108.4
C11 C10 H10 108.4
N1 C11 C10 109.4(2)
N1 C11 H11A 109.8
C10 C11 H11A 109.8
N1 C11 H11B 109.8
C10 C11 H11B 109.8
H11A C11 H11B 108.2
C8 C12 H12A 109.5
C8 C12 H12B 109.5
H12A C12 H12B 109.5
C8 C12 H12C 109.5
H12A C12 H12C 109.5
H12B C12 H12C 109.5
O2 N1 O1 123.1(3)
O2 N1 C11 118.2(3)
O1 N1 C11 118.5(3)
C3 N2 C8 118.8(2)
C3 N2 H2A 120.6
C8 N2 H2A 120.6

loop_
_geom_bond_atom_site_label_1
_geom_bond_atom_site_label_2
_geom_bond_distance
C1 F1 1.361(3)
C1 C2 1.362(4)
C1 C6 1.367(4)
C2 C3 1.398(3)
C2 H2 0.9300
C3 N2 1.376(3)
C3 C4 1.411(3)
C4 C5 1.381(4)
C4 C10 1.522(3)
C5 C6 1.383(4)
C5 H5 0.9300
C6 H6 0.9300
C8 N2 1.455(4)
C8 C9 1.482(4)
C8 C12 1.520(4)
C8 H8 0.9800
C9 C10 1.523(4)
C9 H9A 0.9700
C9 H9B 0.9700
C10 C11 1.528(4)
C10 H10 0.9800
C11 N1 1.494(4)
C11 H11A 0.9700
C11 H11B 0.9700
C12 H12A 0.9600
C12 H12B 0.9600
C12 H12C 0.9600
N1 O2 1.193(4)
N1 O1 1.207(5)
N2 H2A 0.8600
